data_4065644
loop_
_publ_author_name
'Nguyen, Minh-Hai'
'Yip, John H. K.'

_publ_section_title
;
 Gold(I) and Platinum(II) Tetracenes and Tetracenyldiacetylides:
 Structural and Fluorescence Color Changes Induced by \s-Metalation
;
_journal_issue 11
_journal_name_full Organometallics
_journal_page_first 2422
_journal_paper_doi 10.1021/om100046h
_journal_volume 29
_journal_year 2010
_chemical_formula_sum 'C30 H41 Br P2 Pt'
_chemical_formula_weight 738.57
_chemical_name_common 2
_chemical_name_systematic
; 
 ? 
;
_space_group_IT_number 2
_symmetry_cell_setting triclinic
_symmetry_space_group_name_Hall '-P 1'
_symmetry_space_group_name_H-M 'P -1'
_atom_sites_solution_hydrogens geom
_atom_sites_solution_primary direct
_atom_sites_solution_secondary difmap
_audit_creation_method SHELXL-97
_cell_angle_alpha 73.448(2)
_cell_angle_beta 87.757(2)
_cell_angle_gamma 80.250(2)
_cell_formula_units_Z 2
_cell_length_a 8.8662(8)
_cell_length_b 10.2157(10)
_cell_length_c 17.3034(17)
_cell_measurement_reflns_used 3051
_cell_measurement_temperature 295(2)
_cell_measurement_theta_max 24.34
_cell_measurement_theta_min 2.46
_cell_volume 1480.5(2)
_computing_cell_refinement 'Bruker SMART'
_computing_data_collection 'Bruker SMART'
_computing_data_reduction 'Bruker SAINT'
_computing_molecular_graphics 'Bruker SHELXTL'
_computing_publication_material 'Bruker SHELXTL'
_computing_structure_refinement 'SHELXL-97 (Sheldrick, 1997)'
_computing_structure_solution 'SHELXS-97 (Sheldrick, 1990)'
_diffrn_ambient_temperature 295(2)
_diffrn_measured_fraction_theta_full 0.989
_diffrn_measured_fraction_theta_max 0.989
_diffrn_measurement_device_type 'CCD area detector'
_diffrn_measurement_method 'phi and omega scans'
_diffrn_radiation_monochromator graphite
_diffrn_radiation_source 'fine-focus sealed tube'
_diffrn_radiation_type MoK\a
_diffrn_radiation_wavelength 0.71073
_diffrn_reflns_av_R_equivalents 0.0320
_diffrn_reflns_av_sigmaI/netI 0.0632
_diffrn_reflns_limit_h_max 11
_diffrn_reflns_limit_h_min -9
_diffrn_reflns_limit_k_max 13
_diffrn_reflns_limit_k_min -12
_diffrn_reflns_limit_l_max 22
_diffrn_reflns_limit_l_min -21
_diffrn_reflns_number 10368
_diffrn_reflns_theta_full 27.49
_diffrn_reflns_theta_max 27.49
_diffrn_reflns_theta_min 1.23
_exptl_absorpt_coefficient_mu 6.213
_exptl_absorpt_correction_T_max 0.5754
_exptl_absorpt_correction_T_min 0.2950
_exptl_absorpt_correction_type multi-scan
_exptl_crystal_colour Orange
_exptl_crystal_density_diffrn 1.657
_exptl_crystal_density_meas ?
_exptl_crystal_density_method 'not measured'
_exptl_crystal_description Block
_exptl_crystal_F_000 728
_exptl_crystal_size_max 0.26
_exptl_crystal_size_mid 0.16
_exptl_crystal_size_min 0.10
_refine_diff_density_max 2.577
_refine_diff_density_min -1.030
_refine_diff_density_rms 0.160
_refine_ls_extinction_method none
_refine_ls_goodness_of_fit_ref 1.005
_refine_ls_hydrogen_treatment mixed
_refine_ls_matrix_type full
_refine_ls_number_parameters 307
_refine_ls_number_reflns 6730
_refine_ls_number_restraints 1
_refine_ls_restrained_S_all 1.005
_refine_ls_R_factor_all 0.0638
_refine_ls_R_factor_gt 0.0500
_refine_ls_shift/su_max 0.002
_refine_ls_shift/su_mean 0.000
_refine_ls_structure_factor_coef Fsqd
_refine_ls_weighting_details 'calc w=1/[\s^2^(Fo^2^)+(0.0736P)^2^+0.0000P] where P=(Fo^2^+2Fc^2^)/3'
_refine_ls_weighting_scheme calc
_refine_ls_wR_factor_gt 0.1211
_refine_ls_wR_factor_ref 0.1301
_reflns_number_gt 5449
_reflns_number_total 6730
_reflns_threshold_expression >2sigma(I)
_cod_data_source_file om100046h_si_002.cif
_cod_data_source_block 8727
_cod_depositor_comments
;
The following automatic conversions were performed:

'_symmetry_cell_setting' value 'Triclinic' changed to 'triclinic'
according to /home/saulius/struct/CIF-dictionaries/cif_core.dic
dictionary named 'cif_core.dic' version 2.4.1 from
2010-06-29.

'_exptl_absorpt_correction_type' value 'Multi-scan'
changed to 'multi-scan' according to
/home/saulius/struct/CIF-dictionaries/cif_core.dic dictionary named
'cif_core.dic' version 2.4.1 from 2010-06-29.

Automatic conversion script
Id: cif_fix_values 1715 2011-07-08 13:25:40Z adriana 

The following automatic conversions were performed:

'_exptl_crystal_density_meas' value 'Not Measured' was changed to '?'
- the value is perceived as not measured.

Automatic conversion script
Id: cif_fix_values 3008 2015-01-20 13:52:24Z robertas 
;
_cod_original_sg_symbol_H-M P-1
_cod_database_code 4065644

loop_
_symmetry_equiv_pos_as_xyz
'x, y, z'
'-x, -y, -z'

loop_
_atom_site_label
_atom_site_type_symbol
_atom_site_fract_x
_atom_site_fract_y
_atom_site_fract_z
_atom_site_U_iso_or_equiv
_atom_site_adp_type
_atom_site_occupancy
_atom_site_symmetry_multiplicity
_atom_site_calc_flag
_atom_site_refinement_flags
Pt1 Pt 0.80746(3) 0.81386(2) 0.739778(15) 0.04094(11) Uani 1 1 d .
Br1 Br 0.54997(9) 0.94338(9) 0.75865(5) 0.0610(2) Uani 1 1 d .
P1 P 0.9096(2) 0.97727(19) 0.78528(12) 0.0484(4) Uani 1 1 d .
P2 P 1.0244(2) 0.67936(19) 0.72124(13) 0.0525(5) Uani 1 1 d .
C1 C 0.6837(8) 0.6891(7) 0.7018(4) 0.0438(15) Uani 1 1 d .
C2 C 0.6406(9) 0.7193(7) 0.6205(4) 0.0507(17) Uani 1 1 d .
C3 C 0.6789(11) 0.8380(9) 0.5607(5) 0.072(2) Uani 1 1 d .
H3 H 0.7357 0.8954 0.5759 0.086 Uiso 1 1 calc R
C4 C 0.6342(12) 0.8696(10) 0.4811(6) 0.080(3) Uani 1 1 d .
H4 H 0.6618 0.9469 0.4437 0.096 Uiso 1 1 calc R
C5 C 0.5475(14) 0.7861(11) 0.4563(5) 0.088(3) Uani 1 1 d .
H5 H 0.5184 0.8080 0.4025 0.106 Uiso 1 1 calc R
C6 C 0.5053(12) 0.6729(10) 0.5104(5) 0.072(2) Uani 1 1 d .
H6 H 0.4441 0.6205 0.4936 0.087 Uiso 1 1 calc R
C7 C 0.5548(9) 0.6334(8) 0.5940(4) 0.0530(18) Uani 1 1 d .
C8 C 0.5185(10) 0.5163(8) 0.6477(5) 0.058(2) Uani 1 1 d .
H8 H 0.4680 0.4582 0.6292 0.069 Uiso 1 1 calc R
C9 C 0.5555(8) 0.4811(7) 0.7308(4) 0.0457(16) Uani 1 1 d .
C10 C 0.5123(8) 0.3651(7) 0.7874(4) 0.0482(16) Uani 1 1 d .
H10 H 0.4605 0.3071 0.7696 0.058 Uiso 1 1 calc R
C11 C 0.5442(8) 0.3350(7) 0.8678(4) 0.0467(16) Uani 1 1 d .
C12 C 0.4984(9) 0.2170(8) 0.9280(5) 0.061(2) Uani 1 1 d .
H12 H 0.4474 0.1570 0.9115 0.073 Uiso 1 1 calc R
C13 C 0.5277(10) 0.1935(9) 1.0051(5) 0.068(2) Uani 1 1 d .
H13 H 0.4993 0.1161 1.0420 0.081 Uiso 1 1 calc R
C14 C 0.6008(10) 0.2830(9) 1.0322(5) 0.069(2) Uani 1 1 d .
H14 H 0.6172 0.2651 1.0873 0.083 Uiso 1 1 calc R
C15 C 0.6481(10) 0.3938(9) 0.9815(5) 0.066(2) Uani 1 1 d .
H15 H 0.6994 0.4503 1.0010 0.079 Uiso 1 1 calc R
C16 C 0.6186(9) 0.4242(8) 0.8967(4) 0.0521(17) Uani 1 1 d .
C17 C 0.6645(9) 0.5384(8) 0.8410(4) 0.0540(19) Uani 1 1 d .
H17 H 0.7155 0.5955 0.8600 0.065 Uiso 1 1 calc R
C18 C 0.6381(8) 0.5711(7) 0.7590(4) 0.0471(16) Uani 1 1 d .
C19 C 0.8321(10) 1.1543(8) 0.7302(6) 0.071(2) Uani 1 1 d .
H19A H 0.7223 1.1700 0.7381 0.085 Uiso 1 1 calc R
H19B H 0.8756 1.2171 0.7524 0.085 Uiso 1 1 calc R
C20 C 0.8637(14) 1.1876(10) 0.6413(7) 0.100(4) Uani 1 1 d .
H20A H 0.9720 1.1690 0.6330 0.150 Uiso 1 1 calc R
H20B H 0.8258 1.2836 0.6161 0.150 Uiso 1 1 calc R
H20C H 0.8135 1.1314 0.6180 0.150 Uiso 1 1 calc R
C21 C 1.1154(9) 0.9790(9) 0.7907(6) 0.064(2) Uani 1 1 d .
H21A H 1.1643 0.8866 0.8198 0.077 Uiso 1 1 calc R
H21B H 1.1546 0.9982 0.7362 0.077 Uiso 1 1 calc R
C22 C 1.1652(11) 1.0804(12) 0.8298(8) 0.102(4) Uani 1 1 d .
H22A H 1.1559 1.1703 0.7914 0.153 Uiso 1 1 calc R
H22B H 1.2698 1.0494 0.8474 0.153 Uiso 1 1 calc R
H22C H 1.1014 1.0858 0.8753 0.153 Uiso 1 1 calc R
C23 C 0.8480(10) 0.9723(9) 0.8873(5) 0.068(2) Uani 1 1 d .
H23A H 0.8860 1.0455 0.9022 0.081 Uiso 1 1 calc R
H23B H 0.7371 0.9928 0.8873 0.081 Uiso 1 1 calc R
C24 C 0.8972(15) 0.8411(12) 0.9497(6) 0.103(4) Uani 1 1 d .
H24A H 0.8490 0.7698 0.9399 0.155 Uiso 1 1 calc R
H24B H 0.8683 0.8522 1.0018 0.155 Uiso 1 1 calc R
H24C H 1.0063 0.8157 0.9480 0.155 Uiso 1 1 calc R
C25 C 1.1623(10) 0.7668(9) 0.6555(6) 0.075(3) Uani 1 1 d .
H25A H 1.2008 0.8272 0.6814 0.089 Uiso 1 1 calc R
H25B H 1.2479 0.6980 0.6490 0.089 Uiso 1 1 calc R
C26 C 1.1030(13) 0.8497(14) 0.5750(7) 0.130(6) Uani 1 1 d .
H26A H 1.0459 0.7965 0.5530 0.194 Uiso 1 1 calc R
H26B H 1.1870 0.8742 0.5402 0.194 Uiso 1 1 calc R
H26C H 1.0376 0.9323 0.5793 0.194 Uiso 1 1 calc R
C27 C 1.0004(13) 0.5374(10) 0.6822(8) 0.101(4) Uani 1 1 d D
H27A H 0.9595 0.4699 0.7258 0.121 Uiso 1 1 calc R
H27B H 0.9211 0.5734 0.6409 0.121 Uiso 1 1 calc R
C28 C 1.1216(19) 0.4643(17) 0.6495(12) 0.212(12) Uani 1 1 d D
H28A H 1.1419 0.5184 0.5960 0.319 Uiso 1 1 calc R
H28B H 1.0948 0.3783 0.6472 0.319 Uiso 1 1 calc R
H28C H 1.2112 0.4461 0.6827 0.319 Uiso 1 1 calc R
C29 C 1.1406(10) 0.5927(9) 0.8149(6) 0.077(3) Uani 1 1 d .
H29A H 1.2407 0.5540 0.7993 0.093 Uiso 1 1 calc R
H29B H 1.1552 0.6632 0.8401 0.093 Uiso 1 1 calc R
C30 C 1.0803(15) 0.4818(12) 0.8763(7) 0.111(4) Uani 1 1 d .
H30A H 0.9839 0.5190 0.8953 0.167 Uiso 1 1 calc R
H30B H 1.1515 0.4444 0.9206 0.167 Uiso 1 1 calc R
H30C H 1.0662 0.4099 0.8530 0.167 Uiso 1 1 calc R

loop_
_atom_site_aniso_label
_atom_site_aniso_U_11
_atom_site_aniso_U_22
_atom_site_aniso_U_33
_atom_site_aniso_U_23
_atom_site_aniso_U_13
_atom_site_aniso_U_12
Pt1 0.04233(16) 0.03473(15) 0.04185(16) -0.00338(11) 0.00593(11) -0.00976(10)
Br1 0.0456(4) 0.0634(5) 0.0690(5) -0.0139(4) 0.0074(4) -0.0050(3)
P1 0.0477(10) 0.0403(9) 0.0580(11) -0.0137(8) 0.0057(9) -0.0105(8)
P2 0.0498(11) 0.0365(9) 0.0658(12) -0.0085(9) 0.0137(9) -0.0051(8)
C1 0.045(4) 0.041(3) 0.044(4) -0.010(3) 0.008(3) -0.006(3)
C2 0.055(4) 0.049(4) 0.045(4) -0.011(3) 0.002(3) -0.005(3)
C3 0.088(6) 0.066(5) 0.049(5) 0.005(4) -0.003(4) -0.014(5)
C4 0.098(7) 0.069(6) 0.058(5) 0.003(5) 0.000(5) -0.006(5)
C5 0.127(9) 0.084(7) 0.045(5) -0.004(5) -0.019(5) -0.013(7)
C6 0.092(7) 0.075(6) 0.050(5) -0.021(4) -0.006(4) -0.008(5)
C7 0.056(4) 0.059(4) 0.043(4) -0.017(3) 0.001(3) -0.004(4)
C8 0.070(5) 0.054(4) 0.056(5) -0.026(4) -0.002(4) -0.011(4)
C9 0.053(4) 0.039(3) 0.049(4) -0.014(3) 0.003(3) -0.014(3)
C10 0.041(4) 0.045(4) 0.063(5) -0.021(3) 0.007(3) -0.010(3)
C11 0.040(4) 0.036(3) 0.058(4) -0.002(3) 0.008(3) -0.007(3)
C12 0.056(5) 0.045(4) 0.076(6) -0.003(4) 0.004(4) -0.017(4)
C13 0.065(5) 0.057(5) 0.065(5) 0.010(4) 0.004(4) -0.012(4)
C14 0.065(5) 0.073(6) 0.054(5) 0.008(4) 0.002(4) -0.018(5)
C15 0.085(6) 0.060(5) 0.046(4) 0.004(4) -0.011(4) -0.025(4)
C16 0.056(4) 0.050(4) 0.046(4) -0.004(3) 0.002(3) -0.016(3)
C17 0.072(5) 0.049(4) 0.040(4) 0.000(3) -0.010(3) -0.027(4)
C18 0.054(4) 0.043(4) 0.040(4) -0.002(3) 0.003(3) -0.012(3)
C19 0.064(5) 0.042(4) 0.100(7) -0.009(4) -0.011(5) -0.005(4)
C20 0.122(10) 0.055(6) 0.102(9) 0.013(6) -0.019(7) -0.014(6)
C21 0.057(5) 0.065(5) 0.081(6) -0.032(5) 0.002(4) -0.016(4)
C22 0.063(6) 0.113(9) 0.163(11) -0.083(9) 0.007(7) -0.031(6)
C23 0.057(5) 0.078(6) 0.078(6) -0.040(5) 0.017(4) -0.013(4)
C24 0.144(11) 0.107(9) 0.054(6) -0.021(6) 0.011(6) -0.011(8)
C25 0.062(5) 0.060(5) 0.102(7) -0.029(5) 0.040(5) -0.012(4)
C26 0.094(8) 0.128(10) 0.112(10) 0.037(8) 0.049(8) -0.001(8)
C27 0.105(8) 0.051(5) 0.165(11) -0.061(7) 0.032(8) -0.019(5)
C28 0.23(2) 0.204(19) 0.31(3) -0.19(2) 0.15(2) -0.153(18)
C29 0.059(5) 0.061(5) 0.092(7) 0.000(5) -0.009(5) 0.009(4)
C30 0.126(10) 0.097(8) 0.092(8) 0.008(7) -0.014(7) -0.020(8)

loop_
_atom_type_symbol
_atom_type_description
_atom_type_scat_dispersion_real
_atom_type_scat_dispersion_imag
_atom_type_scat_source
C C 0.0033 0.0016 'International Tables Vol C Tables 4.2.6.8 and 6.1.1.4'
H H 0.0000 0.0000 'International Tables Vol C Tables 4.2.6.8 and 6.1.1.4'
P P 0.1023 0.0942 'International Tables Vol C Tables 4.2.6.8 and 6.1.1.4'
Br Br -0.2901 2.4595 'International Tables Vol C Tables 4.2.6.8 and 6.1.1.4'
Pt Pt -1.7033 8.3905 'International Tables Vol C Tables 4.2.6.8 and 6.1.1.4'

loop_
_geom_angle_atom_site_label_1
_geom_angle_atom_site_label_2
_geom_angle_atom_site_label_3
_geom_angle
C1 Pt1 P2 89.63(19)
C1 Pt1 P1 170.70(19)
P2 Pt1 P1 99.67(7)
C1 Pt1 Br1 84.10(19)
P2 Pt1 Br1 173.60(6)
P1 Pt1 Br1 86.60(5)
C23 P1 C19 101.6(4)
C23 P1 C21 102.4(4)
C19 P1 C21 103.6(4)
C23 P1 Pt1 110.8(3)
C19 P1 Pt1 112.4(3)
C21 P1 Pt1 123.5(3)
C25 P2 C27 105.0(5)
C25 P2 C29 101.5(5)
C27 P2 C29 103.5(5)
C25 P2 Pt1 115.8(3)
C27 P2 Pt1 115.2(4)
C29 P2 Pt1 114.2(3)
C2 C1 C18 119.0(7)
C2 C1 Pt1 121.1(5)
C18 C1 Pt1 120.0(5)
C1 C2 C7 121.3(7)
C1 C2 C3 121.8(7)
C7 C2 C3 116.9(7)
C4 C3 C2 122.0(9)
C3 C4 C5 120.4(9)
C6 C5 C4 120.6(8)
C5 C6 C7 120.6(9)
C8 C7 C2 119.7(7)
C8 C7 C6 120.9(8)
C2 C7 C6 119.4(7)
C7 C8 C9 121.9(7)
C10 C9 C8 122.6(7)
C10 C9 C18 118.7(6)
C8 C9 C18 118.6(6)
C11 C10 C9 122.0(7)
C10 C11 C16 120.1(6)
C10 C11 C12 123.2(7)
C16 C11 C12 116.7(7)
C13 C12 C11 121.4(8)
C12 C13 C14 120.9(8)
C15 C14 C13 122.1(8)
C14 C15 C16 119.1(8)
C17 C16 C11 118.4(7)
C17 C16 C15 121.8(7)
C11 C16 C15 119.8(7)
C18 C17 C16 123.5(7)
C17 C18 C1 123.5(7)
C17 C18 C9 117.2(6)
C1 C18 C9 119.3(6)
C20 C19 P1 113.3(7)
C22 C21 P1 117.6(6)
C24 C23 P1 116.0(7)
C26 C25 P2 115.0(7)
C28 C27 P2 122.3(9)
C30 C29 P2 117.7(8)

loop_
_geom_bond_atom_site_label_1
_geom_bond_atom_site_label_2
_geom_bond_distance
Pt1 C1 2.066(7)
Pt1 P2 2.2354(19)
Pt1 P1 2.355(2)
Pt1 Br1 2.4968(8)
P1 C23 1.817(8)
P1 C19 1.817(8)
P1 C21 1.833(8)
P2 C25 1.808(8)
P2 C27 1.811(9)
P2 C29 1.864(9)
C1 C2 1.405(10)
C1 C18 1.431(9)
C2 C7 1.430(11)
C2 C3 1.434(11)
C3 C4 1.379(12)
C4 C5 1.400(14)
C5 C6 1.362(13)
C6 C7 1.450(11)
C7 C8 1.368(11)
C8 C9 1.416(10)
C9 C10 1.404(10)
C9 C18 1.460(10)
C10 C11 1.367(10)
C11 C16 1.416(10)
C11 C12 1.456(10)
C12 C13 1.314(12)
C13 C14 1.395(13)
C14 C15 1.339(11)
C15 C16 1.435(10)
C16 C17 1.395(10)
C17 C18 1.382(9)
C19 C20 1.504(14)
C21 C22 1.518(12)
C23 C24 1.472(14)
C25 C26 1.471(15)
C27 C28 1.398(13)
C29 C30 1.474(14)
